data_2002124
loop_
_publ_author_name
'Rohweder, U'
'Mueller-Buschbaum, Hk'

_publ_section_title
;
Geordnete und ungeordnete Metallverteilung in Mn Zn2 Ta2 O8 und Mn0.33
Zn0.67 Ta2 O6
;
_journal_name_full
;
Zeitschrift fuer Anorganische und Allgemeine Chemie
;
_journal_page_first 102
_journal_page_last 108
_journal_paper_doi 10.1002/zaac.19895720112
_journal_volume 572
_journal_year 1989
_chemical_formula_structural 'Mn0.333 Zn0.667 Ta2 O6'
_chemical_formula_sum 'Mn0.333 O6 Ta2 Zn0.667'
_chemical_name_systematic
;
Manganese zinc tantalum oxide (0.33/0.67/2/6)
;
_space_group_IT_number 60
_symmetry_cell_setting orthorhombic
_symmetry_Int_Tables_number 60
_symmetry_space_group_name_Hall '-P 2n 2ab'
_symmetry_space_group_name_H-M 'P b c n'
_cell_angle_alpha 90
_cell_angle_beta 90
_cell_angle_gamma 90
_cell_formula_units_Z 4
_cell_length_a 4.730(2)
_cell_length_b 17.15399(500)
_cell_length_c 5.093(2)
_cell_volume 413.2
_refine_ls_R_factor_all 0.045
_cod_original_formula_sum 'Mn.333 O6 Ta2 Zn.667'
_cod_database_code 2002124

loop_
_symmetry_equiv_pos_as_xyz
x,y,z
1/2-x,1/2-y,1/2+z
1/2+x,1/2-y,-z
-x,y,1/2-z
-x,-y,-z
1/2+x,1/2+y,1/2-z
1/2-x,1/2+y,z
x,-y,1/2+z

loop_
_atom_site_label
_atom_site_type_symbol
_atom_site_symmetry_multiplicity
_atom_site_Wyckoff_symbol
_atom_site_fract_x
_atom_site_fract_y
_atom_site_fract_z
_atom_site_occupancy
_atom_site_attached_hydrogens
_atom_site_calc_flag
Ta1 Ta5+ 4 c 0. 0.4404(4) 0.25 0.667 0 d
Zn1 Zn2+ 4 c 0. 0.4404(4) 0.25 0.222 0 d
Mn1 Mn2+ 4 c 0. 0.4404(4) 0.25 0.111 0 d
Ta2 Ta5+ 4 c 0. 0.2205(4) 0.75 0.667 0 d
Zn2 Zn2+ 4 c 0. 0.2205(4) 0.75 0.222 0 d
Mn2 Mn2+ 4 c 0. 0.2205(4) 0.75 0.111 0 d
Ta3 Ta5+ 4 c 0. 0.1102(6) 0.25 0.667 0 d
Zn3 Zn2+ 4 c 0. 0.1102(6) 0.25 0.222 0 d
Mn3 Mn2+ 4 c 0. 0.1102(6) 0.25 0.111 0 d
O1 O2- 8 d 0.229(3) 0.466(2) 0.596(3) 1. 0 d
O2 O2- 8 d 0.215(3) 0.123(2) 0.573(3) 1. 0 d
O3 O2- 8 d 0.240(3) 0.209(2) 0.068(3) 1. 0 d

loop_
_atom_type_symbol
_atom_type_oxidation_number
Ta5+ 5.000
Zn2+ 2.000
Mn2+ 2.000
O2- -2.000
